data_7236330
loop_
_publ_author_name
'He, Chunlin'
'Tang, Yongxing'
'Mitchell, Lauren A.'
'Parrish, Damon A.'
'Shreeve, Jean'ne M.'

_publ_section_title
;
 N-Oxides light up energetic performances: synthesis and characterization
 of dinitraminobisfuroxans and their salts
;
_journal_issue 23
_journal_name_full 'Journal of Materials Chemistry A'
_journal_page_first 8969
_journal_paper_doi 10.1039/C6TA03619H
_journal_volume 4
_journal_year 2016
_chemical_formula_moiety 'C4 N8 O8, 2(H4 N)'
_chemical_formula_sum 'C4 H8 N10 O8'
_chemical_formula_weight 324.20
_space_group_crystal_system triclinic
_space_group_IT_number 2
_space_group_name_Hall '-P 1'
_space_group_name_H-M_alt 'P -1'
_atom_sites_solution_hydrogens difmap
_audit_creation_method SHELXL-2014/7
_audit_update_record
;
2015-12-03 deposited with the CCDC.
2016-05-18 downloaded from the CCDC.
;
_cell_angle_alpha 64.804(4)
_cell_angle_beta 87.429(4)
_cell_angle_gamma 67.479(4)
_cell_formula_units_Z 1
_cell_length_a 5.7692(7)
_cell_length_b 7.3210(10)
_cell_length_c 8.4065(10)
_cell_measurement_reflns_used 2296
_cell_measurement_temperature 296(2)
_cell_measurement_theta_max 30.79
_cell_measurement_theta_min 2.70
_cell_volume 293.79(7)
_computing_cell_refinement 'Bruker APEX2 v2014.11-0 (Bruker, 2009)'
_computing_data_collection 'Bruker APEX2 v2014.11-0 (Bruker, 2009)'
_computing_data_reduction
;
Bruker SAINT v7.68A (Bruker, 2009), Bruker XPREP v2014/2 (Bruker, 2008)
;
_computing_molecular_graphics 'Bruker SHELXTL v2014/7 (Bruker, 2008)'
_computing_publication_material 'Bruker SHELXTL v2014/7 (Bruker, 2008)'
_computing_structure_refinement 'SHELXL-2014/7 (Sheldrick, 2014) within WINGX (Farrugia, 2012)'
_computing_structure_solution 'Bruker SHELXTL v2014/7 (Bruker, 2008)'
_diffrn_ambient_temperature 296(2)
_diffrn_measured_fraction_theta_full 0.987
_diffrn_measured_fraction_theta_max 0.874
_diffrn_measurement_device_type 'Bruker SMART APEX II CCD'
_diffrn_measurement_method '\w scans'
_diffrn_radiation_monochromator graphite
_diffrn_radiation_source 'fine focus sealed tube'
_diffrn_radiation_type MoK\a
_diffrn_radiation_wavelength 0.71073
_diffrn_reflns_av_R_equivalents 0.0116
_diffrn_reflns_av_unetI/netI 0.0140
_diffrn_reflns_Laue_measured_fraction_full 0.987
_diffrn_reflns_Laue_measured_fraction_max 0.874
_diffrn_reflns_limit_h_max 6
_diffrn_reflns_limit_h_min -8
_diffrn_reflns_limit_k_max 10
_diffrn_reflns_limit_k_min -9
_diffrn_reflns_limit_l_max 11
_diffrn_reflns_limit_l_min -12
_diffrn_reflns_number 3483
_diffrn_reflns_point_group_measured_fraction_full 0.987
_diffrn_reflns_point_group_measured_fraction_max 0.874
_diffrn_reflns_theta_full 25.242
_diffrn_reflns_theta_max 30.788
_diffrn_reflns_theta_min 3.249
_exptl_absorpt_coefficient_mu 0.173
_exptl_absorpt_correction_T_max 0.7461
_exptl_absorpt_correction_T_min 0.7072
_exptl_absorpt_correction_type multi-scan
_exptl_absorpt_process_details 'SADABS v2008/1 (Bruker, 2008)'
_exptl_crystal_colour colourless
_exptl_crystal_density_diffrn 1.832
_exptl_crystal_description plate
_exptl_crystal_F_000 166
_exptl_crystal_size_max 0.343
_exptl_crystal_size_mid 0.184
_exptl_crystal_size_min 0.093
_refine_diff_density_max 0.369
_refine_diff_density_min -0.313
_refine_diff_density_rms 0.048
_refine_ls_extinction_method none
_refine_ls_goodness_of_fit_ref 1.056
_refine_ls_hydrogen_treatment refxyz
_refine_ls_matrix_type full
_refine_ls_number_parameters 112
_refine_ls_number_reflns 1612
_refine_ls_number_restraints 0
_refine_ls_restrained_S_all 1.056
_refine_ls_R_factor_all 0.0337
_refine_ls_R_factor_gt 0.0314
_refine_ls_shift/su_max 0.000
_refine_ls_shift/su_mean 0.000
_refine_ls_structure_factor_coef Fsqd
_refine_ls_weighting_details 'w=1/[\s^2^(Fo^2^)+(0.0532P)^2^+0.0634P] where P=(Fo^2^+2Fc^2^)/3'
_refine_ls_weighting_scheme calc
_refine_ls_wR_factor_gt 0.0900
_refine_ls_wR_factor_ref 0.0922
_reflns_Friedel_coverage 0.000
_reflns_number_gt 1480
_reflns_number_total 1612
_reflns_threshold_expression 'I > 2\s(I)'
_cod_data_source_file c6ta03619h2.cif
_cod_data_source_block shrv345
_cod_database_code 7236330
_shelx_shelxl_version_number 2014/7
_shelx_space_group_comment
;
The symmetry employed for this shelxl refinement is uniquely defined
by the following loop, which should always be used as a source of
symmetry information in preference to the above space-group names.
They are only intended as comments.
;
_shelx_estimated_absorpt_t_min 0.943
_shelx_estimated_absorpt_t_max 0.984

loop_
_space_group_symop_operation_xyz
'x, y, z'
'-x, -y, -z'

loop_
_atom_site_label
_atom_site_type_symbol
_atom_site_fract_x
_atom_site_fract_y
_atom_site_fract_z
_atom_site_U_iso_or_equiv
_atom_site_adp_type
_atom_site_occupancy
_atom_site_site_symmetry_order
_atom_site_calc_flag
_atom_site_refinement_flags_adp
O1 O 0.33942(16) 0.29293(14) 1.01489(10) 0.0340(2) Uani 1 1 d .
O2 O 0.19105(16) 0.15425(13) 0.88129(10) 0.03065(19) Uani 1 1 d .
N3 N 0.31875(15) 0.26023(13) 0.88139(10) 0.02242(18) Uani 1 1 d .
N4 N 0.43069(16) 0.34290(15) 0.74723(11) 0.02578(19) Uani 1 1 d .
C5 C 0.35869(17) 0.32889(15) 0.59936(12) 0.02070(19) Uani 1 1 d .
N6 N 0.52898(15) 0.23104(13) 0.51881(11) 0.02361(19) Uani 1 1 d .
O7 O 0.76307(14) 0.13156(14) 0.54419(12) 0.0361(2) Uani 1 1 d .
O8 O 0.39809(14) 0.26431(12) 0.36085(10) 0.02767(18) Uani 1 1 d .
N9 N 0.14664(16) 0.38988(15) 0.34910(12) 0.0268(2) Uani 1 1 d .
C10 C 0.12239(16) 0.43057(15) 0.48766(12) 0.02137(19) Uani 1 1 d .
N1S N 0.1438(2) 0.78149(18) 0.85783(15) 0.0329(2) Uani 1 1 d .
H1S H 0.035(3) 0.809(3) 0.924(2) 0.039 Uiso 1 1 d U
H2S H 0.200(3) 0.636(3) 0.891(2) 0.039 Uiso 1 1 d U
H3S H 0.266(3) 0.811(3) 0.881(2) 0.039 Uiso 1 1 d U
H4S H 0.092(3) 0.841(3) 0.742(2) 0.039 Uiso 1 1 d U

loop_
_atom_site_aniso_label
_atom_site_aniso_U_11
_atom_site_aniso_U_22
_atom_site_aniso_U_33
_atom_site_aniso_U_23
_atom_site_aniso_U_13
_atom_site_aniso_U_12
O1 0.0358(4) 0.0425(4) 0.0247(4) -0.0202(3) 0.0001(3) -0.0103(3)
O2 0.0369(4) 0.0310(4) 0.0315(4) -0.0153(3) 0.0109(3) -0.0201(3)
N3 0.0207(4) 0.0216(4) 0.0206(4) -0.0092(3) -0.0006(3) -0.0040(3)
N4 0.0238(4) 0.0338(4) 0.0222(4) -0.0114(3) 0.0013(3) -0.0149(3)
C5 0.0174(4) 0.0235(4) 0.0207(4) -0.0092(3) 0.0030(3) -0.0083(3)
N6 0.0178(4) 0.0244(4) 0.0246(4) -0.0097(3) 0.0031(3) -0.0059(3)
O7 0.0166(4) 0.0384(4) 0.0405(4) -0.0146(4) 0.0031(3) -0.0017(3)
O8 0.0216(3) 0.0340(4) 0.0284(4) -0.0200(3) 0.0051(3) -0.0054(3)
N9 0.0196(4) 0.0339(4) 0.0274(4) -0.0189(3) 0.0027(3) -0.0053(3)
C10 0.0174(4) 0.0257(4) 0.0219(4) -0.0127(3) 0.0026(3) -0.0071(3)
N1S 0.0294(5) 0.0361(5) 0.0388(5) -0.0202(4) 0.0095(4) -0.0154(4)

loop_
_atom_type_symbol
_atom_type_description
_atom_type_scat_dispersion_real
_atom_type_scat_dispersion_imag
_atom_type_scat_source
C C 0.0033 0.0016 'International Tables Vol C Tables 4.2.6.8 and 6.1.1.4'
H H 0.0000 0.0000 'International Tables Vol C Tables 4.2.6.8 and 6.1.1.4'
N N 0.0061 0.0033 'International Tables Vol C Tables 4.2.6.8 and 6.1.1.4'
O O 0.0106 0.0060 'International Tables Vol C Tables 4.2.6.8 and 6.1.1.4'

loop_
_geom_angle_atom_site_label_1
_geom_angle_atom_site_label_2
_geom_angle_atom_site_label_3
_geom_angle
_geom_angle_site_symmetry_3
O2 N3 O1 119.63(8) .
O2 N3 N4 123.08(8) .
O1 N3 N4 117.28(9) .
N3 N4 C5 111.53(8) .
N6 C5 N4 121.21(9) .
N6 C5 C10 105.69(8) .
N4 C5 C10 132.44(9) .
O7 N6 C5 135.57(9) .
O7 N6 O8 116.56(8) .
C5 N6 O8 107.78(7) .
N9 O8 N6 108.04(7) .
C10 N9 O8 106.71(8) .
N9 C10 C5 111.74(8) .
N9 C10 C10 120.97(10) 2_566
C5 C10 C10 127.27(10) 2_566
H1S N1S H2S 105.7(15) .
H1S N1S H3S 107.0(16) .
H2S N1S H3S 109.4(15) .
H1S N1S H4S 118.0(17) .
H2S N1S H4S 103.5(14) .
H3S N1S H4S 112.7(15) .

loop_
_geom_bond_atom_site_label_1
_geom_bond_atom_site_label_2
_geom_bond_distance
_geom_bond_site_symmetry_2
O1 N3 1.2623(11) .
O2 N3 1.2583(11) .
N3 N4 1.3070(12) .
N4 C5 1.3841(12) .
C5 N6 1.3233(12) .
C5 C10 1.4271(12) .
N6 O7 1.2410(11) .
N6 O8 1.4375(11) .
O8 N9 1.3687(11) .
N9 C10 1.3092(12) .
C10 C10 1.4575(17) 2_566
N1S H1S 0.841(18) .
N1S H2S 0.899(17) .
N1S H3S 0.862(18) .
N1S H4S 0.888(18) .

loop_
_geom_hbond_atom_site_label_D
_geom_hbond_atom_site_label_H
_geom_hbond_atom_site_label_A
_geom_hbond_distance_DH
_geom_hbond_distance_HA
_geom_hbond_distance_DA
_geom_hbond_angle_DHA
_geom_hbond_site_symmetry_A
N1S H1S O1 0.841(18) 2.508(17) 3.1005(14) 128.3(14) 2_567
N1S H1S O2 0.841(18) 2.092(18) 2.9266(13) 171.6(17) 2_567
N1S H1S N3 0.841(18) 2.625(18) 3.3985(14) 153.5(14) 2_567
N1S H2S O1 0.899(17) 2.083(17) 2.9716(14) 169.6(14) .
N1S H2S N3 0.899(17) 2.605(17) 3.4705(14) 161.8(13) .
N1S H3S O1 0.862(18) 2.194(18) 2.9793(14) 151.4(15) 2_667
N1S H3S O2 0.862(18) 2.386(17) 2.9315(13) 121.6(14) 1_565
N1S H4S O7 0.888(18) 2.251(17) 2.9662(14) 137.4(14) 1_465
N1S H4S O7 0.888(18) 2.465(18) 3.2223(15) 143.4(14) 2_666

loop_
_geom_torsion_atom_site_label_1
_geom_torsion_atom_site_label_2
_geom_torsion_atom_site_label_3
_geom_torsion_atom_site_label_4
_geom_torsion
_geom_torsion_site_symmetry_4
O2 N3 N4 C5 9.31(13) .
O1 N3 N4 C5 -169.68(8) .
N3 N4 C5 N6 -124.86(10) .
N3 N4 C5 C10 65.93(13) .
N4 C5 N6 O7 2.46(17) .
C10 C5 N6 O7 174.21(11) .
N4 C5 N6 O8 -173.91(8) .
C10 C5 N6 O8 -2.16(10) .
O7 N6 O8 N9 -175.55(8) .
C5 N6 O8 N9 1.61(10) .
N6 O8 N9 C10 -0.26(10) .
O8 N9 C10 C5 -1.11(11) .
O8 N9 C10 C10 177.45(11) 2_566
N6 C5 C10 N9 2.14(11) .
N4 C5 C10 N9 172.56(10) .
N6 C5 C10 C10 -176.32(12) 2_566
N4 C5 C10 C10 -5.9(2) 2_566
